data_7003348
loop_
_publ_author_name
'Singh, Anupam'
'Anandhi, U.'
'Cinellu, Maria Agostina'
'Sharp, Paul R.'

_publ_section_title
;
 Diimine supported group 10 hydroxo, oxo, amido, and imido complexes
;
_journal_issue 17
_journal_name_full 'Dalton Transactions'
_journal_page_first 2314
_journal_page_last 2327
_journal_paper_doi 10.1039/b715663d
_journal_year 2008
_chemical_formula_sum 'C20 H24 F6 N2 O6 Pd S2'
_chemical_formula_weight 672.93
_chemical_name_systematic
;
?
;
_space_group_IT_number 15
_symmetry_cell_setting monoclinic
_symmetry_space_group_name_Hall '-C 2yc'
_symmetry_space_group_name_H-M 'C 1 2/c 1'
_atom_sites_solution_hydrogens geom
_atom_sites_solution_primary direct
_atom_sites_solution_secondary difmap
_audit_creation_method SHELXL-97
_cell_angle_alpha 90.00
_cell_angle_beta 127.6470(10)
_cell_angle_gamma 90.00
_cell_formula_units_Z 8
_cell_length_a 24.7290(12)
_cell_length_b 14.0562(7)
_cell_length_c 19.0437(9)
_cell_measurement_reflns_used 5898
_cell_measurement_temperature 173(2)
_cell_measurement_theta_max 27.11
_cell_measurement_theta_min 2.59
_cell_volume 5241.3(4)
_computing_cell_refinement 'SMART (Bruker, 1998)'
_computing_data_collection 'SMART (Bruker, 1998)'
_computing_data_reduction 'SAINT (Bruker, 1998)'
_computing_molecular_graphics
;
L. J. Barbour, X-Seed - Graphical Interface to
SHELX-97 and POV-Ray, 1999
ORTEP (Johnson, 1976), ORTEP 3 for Windows (L. J. Farrugia, 1997)
;
_computing_publication_material 'CIFTAB (Sheldrick, 1997)'
_computing_structure_refinement
;
SHELXL-97 (Sheldrick, 1997), L. J. Barbour, X-Seed - Graphical Interface to
SHELX-97 and POV-Ray, 1999
;
_computing_structure_solution 'SHELXS-97 (Sheldrick, 1990)'
_diffrn_ambient_temperature 173(2)
_diffrn_measured_fraction_theta_full 0.994
_diffrn_measured_fraction_theta_max 0.994
_diffrn_measurement_device_type 'CCD area detector'
_diffrn_measurement_method 'phi and omega scans'
_diffrn_radiation_monochromator graphite
_diffrn_radiation_source 'fine-focus sealed tube'
_diffrn_radiation_type MoK\a
_diffrn_radiation_wavelength 0.71073
_diffrn_reflns_av_R_equivalents 0.0216
_diffrn_reflns_av_sigmaI/netI 0.0225
_diffrn_reflns_limit_h_max 23
_diffrn_reflns_limit_h_min -31
_diffrn_reflns_limit_k_max 18
_diffrn_reflns_limit_k_min -16
_diffrn_reflns_limit_l_max 24
_diffrn_reflns_limit_l_min -24
_diffrn_reflns_number 18397
_diffrn_reflns_theta_full 27.12
_diffrn_reflns_theta_max 27.12
_diffrn_reflns_theta_min 1.78
_diffrn_standards_decay_% 0.0
_exptl_absorpt_coefficient_mu 0.948
_exptl_absorpt_correction_T_max 0.8330
_exptl_absorpt_correction_T_min 0.6485
_exptl_absorpt_correction_type multi-scan
_exptl_absorpt_process_details
;
Data were corrected for decay and absorption using the program SADABS
based on the method of R.H. Blessing (Acta Cryst. A51, 33-38, 1995).
;
_exptl_crystal_colour yellow
_exptl_crystal_density_diffrn 1.706
_exptl_crystal_density_method 'not measured'
_exptl_crystal_description PRISM
_exptl_crystal_F_000 2704
_exptl_crystal_size_max 0.50
_exptl_crystal_size_mid 0.30
_exptl_crystal_size_min 0.20
_refine_diff_density_max 0.489
_refine_diff_density_min -0.467
_refine_diff_density_rms 0.062
_refine_ls_extinction_method none
_refine_ls_goodness_of_fit_ref 1.048
_refine_ls_hydrogen_treatment mixed
_refine_ls_matrix_type full
_refine_ls_number_parameters 390
_refine_ls_number_reflns 5769
_refine_ls_number_restraints 0
_refine_ls_restrained_S_all 1.048
_refine_ls_R_factor_all 0.0323
_refine_ls_R_factor_gt 0.0264
_refine_ls_shift/su_max 0.001
_refine_ls_shift/su_mean 0.000
_refine_ls_structure_factor_coef Fsqd
_refine_ls_weighting_details 'calc w=1/[\s^2^(Fo^2^)+(0.0343P)^2^+4.8028P] where P=(Fo^2^+2Fc^2^)/3'
_refine_ls_weighting_scheme calc
_refine_ls_wR_factor_gt 0.0653
_refine_ls_wR_factor_ref 0.0680
_reflns_number_gt 5051
_reflns_number_total 5769
_reflns_threshold_expression >2sigma(I)
_cod_data_source_file b715663d.txt
_cod_data_source_block '[Pd(t-Bu2bpy)(OTf)2_(16)'
_cod_depositor_comments
;
The following automatic conversions were performed:
'_symmetry_cell_setting' value 'Monoclinic' changed to 'monoclinic'
according to '/home/saulius/struct/CIF-dictionaries/cif_core.dic'
dictionary named 'cif_core.dic' version 2.4.1 from 2010-06-29.

Automatic conversion script
Id: cif_fix_enum 1527 2010-12-29 10:47:43Z saulius 
;
_cod_original_sg_symbol_H-M 'C2/c '
_cod_database_code 7003348

loop_
_symmetry_equiv_pos_as_xyz
'x, y, z'
'-x, y, -z+1/2'
'x+1/2, y+1/2, z'
'-x+1/2, y+1/2, -z+1/2'
'-x, -y, -z'
'x, -y, z-1/2'
'-x+1/2, -y+1/2, -z'
'x+1/2, -y+1/2, z-1/2'

loop_
_atom_site_label
_atom_site_type_symbol
_atom_site_fract_x
_atom_site_fract_y
_atom_site_fract_z
_atom_site_U_iso_or_equiv
_atom_site_adp_type
_atom_site_occupancy
_atom_site_symmetry_multiplicity
_atom_site_calc_flag
_atom_site_refinement_flags
_atom_site_disorder_assembly
_atom_site_disorder_group
Pd1 Pd 0.249293(8) 0.644502(11) 0.347392(9) 0.02775(6) Uani 1 1 d . . .
S1 S 0.29356(3) 0.43957(4) 0.43205(3) 0.03772(13) Uani 1 1 d . . .
F1 F 0.16696(8) 0.39172(16) 0.30792(12) 0.0712(5) Uani 1 1 d . . .
O1 O 0.28732(8) 0.50908(10) 0.36903(9) 0.0358(3) Uani 1 1 d . . .
N1 N 0.18041(9) 0.62352(12) 0.21812(10) 0.0282(4) Uani 1 1 d . . .
C1 C 0.17632(11) 0.54522(15) 0.17478(13) 0.0329(5) Uani 1 1 d . . .
H1 H 0.2035 0.4915 0.2079 0.039 Uiso 1 1 calc R . .
S2 S 0.38854(3) 0.72442(4) 0.50566(3) 0.03390(12) Uani 1 1 d . . .
F2 F 0.23878(9) 0.31838(12) 0.30068(11) 0.0596(4) Uani 1 1 d . . .
O2 O 0.27101(12) 0.47549(14) 0.48003(12) 0.0611(5) Uani 1 1 d . . .
N2 N 0.20559(8) 0.77084(12) 0.31422(10) 0.0278(4) Uani 1 1 d . . .
C2 C 0.13387(11) 0.54073(15) 0.08355(13) 0.0332(5) Uani 1 1 d . . .
H2 H 0.1322 0.4843 0.0548 0.040 Uiso 1 1 calc R . .
F3 F 0.22828(12) 0.28144(13) 0.40163(13) 0.0805(6) Uani 1 1 d . . .
O3 O 0.35599(10) 0.38771(14) 0.47737(13) 0.0640(6) Uani 1 1 d . . .
C3 C 0.09336(10) 0.61847(15) 0.03301(13) 0.0290(4) Uani 1 1 d . A .
F4 F 0.38528(10) 0.81308(15) 0.62311(12) 0.0755(5) Uani 1 1 d . . .
O4 O 0.32402(8) 0.67892(11) 0.47835(9) 0.0374(4) Uani 1 1 d . . .
C4 C 0.09805(10) 0.69877(15) 0.07915(13) 0.0296(4) Uani 1 1 d . . .
H4 H 0.0709 0.7530 0.0472 0.036 Uiso 1 1 calc R . .
F5 F 0.48550(8) 0.79443(13) 0.65885(9) 0.0665(5) Uani 1 1 d . . .
O5 O 0.43626(10) 0.66082(14) 0.51206(13) 0.0569(5) Uani 1 1 d . . .
C5 C 0.14182(10) 0.70079(14) 0.17101(12) 0.0267(4) Uani 1 1 d . . .
F6 F 0.43322(9) 0.67681(14) 0.66514(9) 0.0748(6) Uani 1 1 d . . .
O6 O 0.37808(9) 0.81384(12) 0.46341(11) 0.0465(4) Uani 1 1 d . . .
C6 C 0.15397(10) 0.78372(14) 0.22588(12) 0.0268(4) Uani 1 1 d . . .
C7 C 0.11892(10) 0.86883(14) 0.19458(13) 0.0291(4) Uani 1 1 d . . .
H7 H 0.0831 0.8762 0.1330 0.035 Uiso 1 1 calc R . .
C8 C 0.13546(10) 0.94423(15) 0.25243(13) 0.0288(4) Uani 1 1 d . B .
C9 C 0.18841(11) 0.92812(15) 0.34223(13) 0.0331(5) Uani 1 1 d . . .
H9 H 0.2017 0.9774 0.3840 0.040 Uiso 1 1 calc R . .
C10 C 0.22147(11) 0.84205(15) 0.37086(13) 0.0336(5) Uani 1 1 d . . .
H10 H 0.2566 0.8326 0.4324 0.040 Uiso 1 1 calc R . .
C11 C 0.04850(11) 0.61530(16) -0.06815(13) 0.0342(5) Uani 1 1 d . . .
C14 C 0.0961(3) 0.5952(6) -0.0932(3) 0.075(2) Uani 0.636(8) 1 d P A 1
H14A H 0.1217 0.5365 -0.0642 0.112 Uiso 0.636(8) 1 calc PR A 1
H14B H 0.1280 0.6484 -0.0737 0.112 Uiso 0.636(8) 1 calc PR A 1
H14C H 0.0687 0.5881 -0.1577 0.112 Uiso 0.636(8) 1 calc PR A 1
C13 C -0.0010(3) 0.5309(5) -0.1000(3) 0.0641(18) Uani 0.636(8) 1 d P A 1
H13A H 0.0252 0.4722 -0.0722 0.096 Uiso 0.636(8) 1 calc PR A 1
H13B H -0.0285 0.5252 -0.1646 0.096 Uiso 0.636(8) 1 calc PR A 1
H13C H -0.0311 0.5414 -0.0835 0.096 Uiso 0.636(8) 1 calc PR A 1
C12 C 0.0092(3) 0.7041(4) -0.1108(2) 0.0586(19) Uani 0.636(8) 1 d P A 1
H12A H -0.0184 0.6978 -0.1754 0.088 Uiso 0.636(8) 1 calc PR A 1
H12B H 0.0409 0.7576 -0.0910 0.088 Uiso 0.636(8) 1 calc PR A 1
H12C H -0.0208 0.7156 -0.0943 0.088 Uiso 0.636(8) 1 calc PR A 1
C15 C 0.09874(11) 1.03984(15) 0.22124(14) 0.0325(4) Uani 1 1 d . . .
C16 C 0.0261(8) 1.0320(11) 0.1386(9) 0.045(3) Uani 0.45(2) 1 d P B 1
H16A H 0.0050 1.0952 0.1216 0.068 Uiso 0.45(2) 1 calc PR B 1
H16B H 0.0005 0.9900 0.1498 0.068 Uiso 0.45(2) 1 calc PR B 1
H16C H 0.0255 1.0057 0.0904 0.068 Uiso 0.45(2) 1 calc PR B 1
C17 C 0.0979(6) 1.0896(8) 0.2944(6) 0.041(2) Uani 0.45(2) 1 d P B 1
H17A H 0.1447 1.0951 0.3493 0.061 Uiso 0.45(2) 1 calc PR B 1
H17B H 0.0706 1.0516 0.3055 0.061 Uiso 0.45(2) 1 calc PR B 1
H17C H 0.0778 1.1532 0.2740 0.061 Uiso 0.45(2) 1 calc PR B 1
C18' C 0.1461(9) 1.1174(13) 0.2316(12) 0.047(3) Uani 0.55(2) 1 d P B 2
H18A H 0.1217 1.1783 0.2113 0.070 Uiso 0.55(2) 1 calc PR B 2
H18B H 0.1612 1.1013 0.1959 0.070 Uiso 0.55(2) 1 calc PR B 2
H18C H 0.1859 1.1227 0.2941 0.070 Uiso 0.55(2) 1 calc PR B 2
C19 C 0.22846(14) 0.35260(18) 0.35708(18) 0.0466(6) Uani 1 1 d . . .
C20 C 0.42499(14) 0.7536(2) 0.61967(15) 0.0495(7) Uani 1 1 d . . .
C12' C -0.0229(4) 0.6604(8) -0.1053(5) 0.059(3) Uani 0.364(8) 1 d P A 2
H12D H -0.0161 0.7251 -0.0820 0.088 Uiso 0.364(8) 1 calc PR A 2
H12E H -0.0451 0.6215 -0.0868 0.088 Uiso 0.364(8) 1 calc PR A 2
H12F H -0.0519 0.6626 -0.1702 0.088 Uiso 0.364(8) 1 calc PR A 2
C13' C 0.0372(8) 0.5190(7) -0.1063(5) 0.087(5) Uani 0.364(8) 1 d P A 2
H13D H 0.0082 0.5234 -0.1711 0.130 Uiso 0.364(8) 1 calc PR A 2
H13E H 0.0147 0.4791 -0.0888 0.130 Uiso 0.364(8) 1 calc PR A 2
H13F H 0.0812 0.4906 -0.0841 0.130 Uiso 0.364(8) 1 calc PR A 2
C14' C 0.0802(5) 0.6833(10) -0.0984(5) 0.075(4) Uani 0.364(8) 1 d P A 2
H14D H 0.0877 0.7460 -0.0713 0.112 Uiso 0.364(8) 1 calc PR A 2
H14E H 0.0490 0.6895 -0.1632 0.112 Uiso 0.364(8) 1 calc PR A 2
H14F H 0.1239 0.6574 -0.0800 0.112 Uiso 0.364(8) 1 calc PR A 2
C16' C 0.0379(7) 1.0348(8) 0.1197(9) 0.063(3) Uani 0.55(2) 1 d P B 2
H16D H 0.0045 0.9879 0.1095 0.095 Uiso 0.55(2) 1 calc PR B 2
H16E H 0.0551 1.0161 0.0871 0.095 Uiso 0.55(2) 1 calc PR B 2
H16F H 0.0161 1.0974 0.0991 0.095 Uiso 0.55(2) 1 calc PR B 2
C17' C 0.0738(9) 1.0591(11) 0.2752(12) 0.078(4) Uani 0.55(2) 1 d P B 2
H17D H 0.0424 1.0085 0.2647 0.117 Uiso 0.55(2) 1 calc PR B 2
H17E H 0.0501 1.1204 0.2576 0.117 Uiso 0.55(2) 1 calc PR B 2
H17F H 0.1129 1.0608 0.3384 0.117 Uiso 0.55(2) 1 calc PR B 2
C18 C 0.1413(13) 1.1037(17) 0.2106(16) 0.056(5) Uani 0.45(2) 1 d P B 1
H18D H 0.1880 1.1056 0.2661 0.084 Uiso 0.45(2) 1 calc PR B 1
H18E H 0.1219 1.1680 0.1957 0.084 Uiso 0.45(2) 1 calc PR B 1
H18F H 0.1421 1.0796 0.1629 0.084 Uiso 0.45(2) 1 calc PR B 1

loop_
_atom_site_aniso_label
_atom_site_aniso_U_11
_atom_site_aniso_U_22
_atom_site_aniso_U_33
_atom_site_aniso_U_23
_atom_site_aniso_U_13
_atom_site_aniso_U_12
Pd1 0.02796(9) 0.02543(9) 0.02036(8) -0.00054(5) 0.00988(7) 0.00046(6)
S1 0.0430(3) 0.0290(3) 0.0259(2) 0.0011(2) 0.0132(2) 0.0005(2)
F1 0.0390(9) 0.1045(14) 0.0662(11) -0.0219(10) 0.0301(8) -0.0138(9)
O1 0.0422(9) 0.0288(8) 0.0286(7) 0.0025(6) 0.0176(7) 0.0042(6)
N1 0.0255(8) 0.0280(9) 0.0227(8) -0.0012(6) 0.0105(7) -0.0005(7)
C1 0.0325(11) 0.0268(10) 0.0280(10) -0.0005(8) 0.0127(9) 0.0032(8)
S2 0.0337(3) 0.0300(3) 0.0239(2) 0.00192(19) 0.0104(2) 0.0012(2)
F2 0.0697(11) 0.0570(10) 0.0698(10) -0.0322(8) 0.0516(9) -0.0227(8)
O2 0.0995(16) 0.0475(11) 0.0454(10) -0.0092(8) 0.0490(11) -0.0089(10)
N2 0.0267(8) 0.0290(9) 0.0218(7) -0.0025(6) 0.0117(7) 0.0011(7)
C2 0.0348(11) 0.0295(11) 0.0280(10) -0.0048(8) 0.0154(9) 0.0012(9)
F3 0.1171(16) 0.0560(11) 0.0840(13) -0.0119(9) 0.0694(13) -0.0360(11)
O3 0.0475(11) 0.0464(11) 0.0557(11) 0.0143(9) 0.0097(9) 0.0100(9)
C3 0.0283(10) 0.0293(10) 0.0252(9) -0.0030(8) 0.0142(8) -0.0035(8)
F4 0.0837(13) 0.0869(13) 0.0630(11) -0.0358(10) 0.0485(10) -0.0232(11)
O4 0.0364(8) 0.0346(8) 0.0224(7) -0.0002(6) 0.0084(6) -0.0044(7)
C4 0.0282(10) 0.0288(10) 0.0241(9) -0.0006(8) 0.0120(8) -0.0002(8)
F5 0.0535(9) 0.0826(12) 0.0352(7) -0.0081(8) 0.0127(7) -0.0347(9)
O5 0.0500(11) 0.0500(11) 0.0604(12) 0.0011(9) 0.0285(10) 0.0114(9)
C5 0.0259(10) 0.0259(10) 0.0245(9) -0.0010(7) 0.0134(8) -0.0002(8)
F6 0.0687(11) 0.0902(13) 0.0276(7) 0.0134(8) 0.0099(7) -0.0322(10)
O6 0.0482(10) 0.0383(9) 0.0402(9) 0.0114(7) 0.0204(8) 0.0004(8)
C6 0.0251(9) 0.0307(10) 0.0228(9) -0.0027(7) 0.0137(8) -0.0032(8)
C7 0.0264(10) 0.0310(11) 0.0242(9) -0.0009(8) 0.0125(8) -0.0003(8)
C8 0.0257(10) 0.0295(10) 0.0302(10) -0.0023(8) 0.0165(9) -0.0015(8)
C9 0.0332(11) 0.0322(11) 0.0280(10) -0.0061(8) 0.0156(9) 0.0008(9)
C10 0.0335(11) 0.0354(12) 0.0234(9) -0.0049(8) 0.0130(9) 0.0004(9)
C11 0.0359(11) 0.0343(11) 0.0231(9) -0.0035(8) 0.0133(9) -0.0009(9)
C14 0.054(3) 0.138(7) 0.036(2) -0.003(3) 0.029(2) 0.009(3)
C13 0.063(4) 0.056(3) 0.031(2) -0.007(2) 0.007(2) -0.021(3)
C12 0.074(4) 0.046(3) 0.0223(18) -0.0014(16) 0.012(2) 0.011(2)
C15 0.0292(11) 0.0306(11) 0.0340(11) -0.0027(8) 0.0173(9) 0.0018(8)
C16 0.034(4) 0.045(4) 0.034(4) -0.013(3) 0.010(3) 0.008(3)
C17 0.048(4) 0.037(5) 0.042(4) -0.004(3) 0.030(3) 0.008(3)
C18' 0.034(3) 0.023(4) 0.075(6) -0.012(4) 0.029(4) -0.006(3)
C19 0.0528(15) 0.0445(14) 0.0512(15) -0.0123(11) 0.0362(13) -0.0132(12)
C20 0.0486(15) 0.0560(16) 0.0273(11) -0.0079(10) 0.0145(11) -0.0191(13)
C12' 0.040(4) 0.079(7) 0.027(3) -0.009(4) 0.005(3) 0.009(4)
C13' 0.119(12) 0.046(5) 0.022(3) -0.012(3) 0.006(5) 0.015(6)
C14' 0.081(7) 0.123(10) 0.030(4) -0.024(5) 0.038(4) -0.046(7)
C16' 0.046(5) 0.026(3) 0.055(6) -0.001(3) 0.000(3) 0.010(3)
C17' 0.103(9) 0.058(6) 0.135(10) 0.037(6) 0.105(9) 0.043(6)
C18 0.067(10) 0.025(7) 0.093(12) 0.007(7) 0.058(10) 0.013(6)

loop_
_atom_type_symbol
_atom_type_description
_atom_type_scat_dispersion_real
_atom_type_scat_dispersion_imag
_atom_type_scat_source
C C 0.0033 0.0016 'International Tables Vol C Tables 4.2.6.8 and 6.1.1.4'
H H 0.0000 0.0000 'International Tables Vol C Tables 4.2.6.8 and 6.1.1.4'
N N 0.0061 0.0033 'International Tables Vol C Tables 4.2.6.8 and 6.1.1.4'
O O 0.0106 0.0060 'International Tables Vol C Tables 4.2.6.8 and 6.1.1.4'
F F 0.0171 0.0103 'International Tables Vol C Tables 4.2.6.8 and 6.1.1.4'
S S 0.1246 0.1234 'International Tables Vol C Tables 4.2.6.8 and 6.1.1.4'
Pd Pd -0.9988 1.0072 'International Tables Vol C Tables 4.2.6.8 and 6.1.1.4'

loop_
_geom_angle_atom_site_label_1
_geom_angle_atom_site_label_2
_geom_angle_atom_site_label_3
_geom_angle
_geom_angle_site_symmetry_1
_geom_angle_site_symmetry_3
_geom_angle_publ_flag
N2 Pd1 N1 81.31(7) . . ?
N2 Pd1 O1 174.27(6) . . ?
N1 Pd1 O1 92.99(6) . . ?
N2 Pd1 O4 95.00(6) . . ?
N1 Pd1 O4 173.92(7) . . ?
O1 Pd1 O4 90.72(6) . . ?
O2 S1 O3 119.81(13) . . ?
O2 S1 O1 113.50(11) . . ?
O3 S1 O1 111.50(12) . . ?
O2 S1 C19 103.65(13) . . ?
O3 S1 C19 104.08(13) . . ?
O1 S1 C19 101.71(11) . . ?
S1 O1 Pd1 125.69(9) . . ?
C1 N1 C5 119.36(17) . . ?
C1 N1 Pd1 124.81(14) . . ?
C5 N1 Pd1 115.16(13) . . ?
N1 C1 C2 121.78(19) . . ?
O5 S2 O6 117.12(12) . . ?
O5 S2 O4 114.56(11) . . ?
O6 S2 O4 113.27(10) . . ?
O5 S2 C20 105.00(13) . . ?
O6 S2 C20 105.15(12) . . ?
O4 S2 C20 99.09(11) . . ?
C10 N2 C6 119.01(17) . . ?
C10 N2 Pd1 125.46(14) . . ?
C6 N2 Pd1 115.51(13) . . ?
C1 C2 C3 120.48(19) . . ?
C4 C3 C2 116.88(18) . . ?
C4 C3 C11 122.44(19) . . ?
C2 C3 C11 120.63(18) . . ?
S2 O4 Pd1 120.13(9) . . ?
C5 C4 C3 120.90(19) . . ?
N1 C5 C4 120.59(18) . . ?
N1 C5 C6 114.09(16) . . ?
C4 C5 C6 125.25(18) . . ?
N2 C6 C7 120.93(17) . . ?
N2 C6 C5 113.70(17) . . ?
C7 C6 C5 125.36(17) . . ?
C6 C7 C8 120.82(18) . . ?
C7 C8 C9 116.48(19) . . ?
C7 C8 C15 122.91(18) . . ?
C9 C8 C15 120.61(18) . . ?
C10 C9 C8 120.94(19) . . ?
N2 C10 C9 121.80(19) . . ?
C13' C11 C12 129.6(4) . . ?
C13' C11 C3 114.8(4) . . ?
C12 C11 C3 113.3(2) . . ?
C13' C11 C13 40.0(6) . . ?
C12 C11 C13 109.7(4) . . ?
C3 C11 C13 108.1(3) . . ?
C13' C11 C14 68.4(7) . . ?
C12 C11 C14 110.6(4) . . ?
C3 C11 C14 107.0(2) . . ?
C13 C11 C14 108.1(4) . . ?
C13' C11 C14' 111.6(7) . . ?
C12 C11 C14' 65.7(5) . . ?
C3 C11 C14' 107.9(3) . . ?
C13 C11 C14' 142.0(4) . . ?
C14 C11 C14' 49.0(5) . . ?
C13' C11 C12' 108.8(7) . . ?
C12 C11 C12' 40.3(4) . . ?
C3 C11 C12' 107.8(3) . . ?
C13 C11 C12' 74.4(5) . . ?
C14 C11 C12' 142.2(4) . . ?
C14' C11 C12' 105.4(6) . . ?
C18 C15 C16 113.2(11) . . ?
C18 C15 C17' 127.0(8) . . ?
C16 C15 C17' 90.2(6) . . ?
C18 C15 C18' 14.9(11) . . ?
C16 C15 C18' 121.3(10) . . ?
C17' C15 C18' 112.7(8) . . ?
C18 C15 C8 106.4(9) . . ?
C16 C15 C8 112.9(6) . . ?
C17' C15 C8 106.6(4) . . ?
C18' C15 C8 110.7(7) . . ?
C18 C15 C16' 94.9(10) . . ?
C16 C15 C16' 21.9(6) . . ?
C17' C15 C16' 111.4(6) . . ?
C18' C15 C16' 105.9(9) . . ?
C8 C15 C16' 109.6(4) . . ?
C18 C15 C17 104.3(7) . . ?
C16 C15 C17 107.8(5) . . ?
C17' C15 C17 23.7(5) . . ?
C18' C15 C17 89.6(6) . . ?
C8 C15 C17 112.0(4) . . ?
C16' C15 C17 126.3(7) . . ?
F3 C19 F1 108.5(2) . . ?
F3 C19 F2 108.8(2) . . ?
F1 C19 F2 106.4(2) . . ?
F3 C19 S1 110.80(19) . . ?
F1 C19 S1 111.05(18) . . ?
F2 C19 S1 111.12(18) . . ?
F6 C20 F4 107.8(2) . . ?
F6 C20 F5 108.4(2) . . ?
F4 C20 F5 108.4(2) . . ?
F6 C20 S2 111.37(19) . . ?
F4 C20 S2 111.14(18) . . ?
F5 C20 S2 109.60(18) . . ?

loop_
_geom_bond_atom_site_label_1
_geom_bond_atom_site_label_2
_geom_bond_distance
_geom_bond_site_symmetry_2
_geom_bond_publ_flag
Pd1 N2 1.9715(17) . ?
Pd1 N1 1.9815(16) . ?
Pd1 O1 2.0503(15) . ?
Pd1 O4 2.0589(14) . ?
S1 O2 1.423(2) . ?
S1 O3 1.425(2) . ?
S1 O1 1.4806(15) . ?
S1 C19 1.821(3) . ?
F1 C19 1.324(3) . ?
N1 C1 1.342(3) . ?
N1 C5 1.360(3) . ?
C1 C2 1.377(3) . ?
S2 O5 1.4250(19) . ?
S2 O6 1.4282(17) . ?
S2 O4 1.4873(17) . ?
S2 C20 1.818(2) . ?
F2 C19 1.336(3) . ?
N2 C10 1.342(3) . ?
N2 C6 1.367(2) . ?
C2 C3 1.395(3) . ?
F3 C19 1.313(3) . ?
C3 C4 1.391(3) . ?
C3 C11 1.528(3) . ?
F4 C20 1.321(3) . ?
C4 C5 1.385(3) . ?
F5 C20 1.327(3) . ?
C5 C6 1.469(3) . ?
F6 C20 1.320(3) . ?
C6 C7 1.381(3) . ?
C7 C8 1.398(3) . ?
C8 C9 1.398(3) . ?
C8 C15 1.525(3) . ?
C9 C10 1.373(3) . ?
C11 C13' 1.480(9) . ?
C11 C12 1.483(5) . ?
C11 C13 1.538(5) . ?
C11 C14 1.542(5) . ?
C11 C14' 1.553(9) . ?
C11 C12' 1.580(8) . ?
C15 C18 1.49(3) . ?
C15 C16 1.504(15) . ?
C15 C17' 1.511(10) . ?
C15 C18' 1.523(19) . ?
C15 C16' 1.566(13) . ?
C15 C17 1.572(9) . ?
